data_2234746
loop_
_publ_author_name
'Liang, Li-li'
'Li, Meng'
'Liu, Jia-cheng'
'Wei, Yun'

_publ_section_title
;
 Dichloridobis[2-(1-hydrazinylideneethyl)pyrazine-\k<i>N</i>^1^]zinc
;
_journal_coeditor_code PK2404
_journal_issue 5
_journal_name_full 'Acta Crystallographica Section E'
_journal_page_first m710
_journal_paper_doi 10.1107/S1600536812016418
_journal_volume 68
_journal_year 2012
_chemical_formula_iupac '[Zn Cl2 (C6 H8 N4)2]'
_chemical_formula_moiety 'C12 H16 Cl2 N8 Zn'
_chemical_formula_sum 'C12 H16 Cl2 N8 Zn'
_chemical_formula_weight 408.60
_chemical_name_systematic
;
Dichloridobis[2-(1-hydrazinylideneethyl)pyrazine-\k<i>N</i>^1^]zinc
;
_space_group_IT_number 14
_symmetry_cell_setting monoclinic
_symmetry_space_group_name_Hall '-P 2yn'
_symmetry_space_group_name_H-M 'P 1 21/n 1'
_atom_sites_solution_hydrogens geom
_atom_sites_solution_primary direct
_atom_sites_solution_secondary difmap
_audit_creation_method SHELXL-97
_cell_angle_alpha 90.00
_cell_angle_beta 104.0770(10)
_cell_angle_gamma 90.00
_cell_formula_units_Z 4
_cell_length_a 8.4289(8)
_cell_length_b 15.1128(14)
_cell_length_c 13.4196(13)
_cell_measurement_reflns_used 4411
_cell_measurement_temperature 296(2)
_cell_measurement_theta_max 28.24
_cell_measurement_theta_min 2.70
_cell_volume 1658.1(3)
_computing_cell_refinement 'SAINT-Plus (Bruker, 2008)'
_computing_data_collection 'APEX2 (Bruker, 2008)'
_computing_data_reduction 'SAINT-Plus (Bruker, 2008)'
_computing_molecular_graphics 'XP in SHELXTL (Sheldrick, 2008)'
_computing_publication_material 'SHELXTL  (Sheldrick, 2008)'
_computing_structure_refinement 'SHELXL97 (Sheldrick, 2008)'
_computing_structure_solution 'SHELXS97 (Sheldrick, 2008)'
_diffrn_ambient_temperature 296(2)
_diffrn_measured_fraction_theta_full 0.999
_diffrn_measured_fraction_theta_max 0.999
_diffrn_measurement_device_type 'Bruker APEXII CCD'
_diffrn_measurement_method '\f and \w scans'
_diffrn_radiation_monochromator graphite
_diffrn_radiation_source 'fine-focus sealed tube'
_diffrn_radiation_type MoK\a
_diffrn_radiation_wavelength 0.71073
_diffrn_reflns_av_R_equivalents 0.0259
_diffrn_reflns_av_sigmaI/netI 0.0290
_diffrn_reflns_limit_h_max 11
_diffrn_reflns_limit_h_min -10
_diffrn_reflns_limit_k_max 20
_diffrn_reflns_limit_k_min -18
_diffrn_reflns_limit_l_max 17
_diffrn_reflns_limit_l_min -9
_diffrn_reflns_number 11576
_diffrn_reflns_theta_full 28.33
_diffrn_reflns_theta_max 28.33
_diffrn_reflns_theta_min 2.06
_diffrn_standards_number 0
_exptl_absorpt_coefficient_mu 1.814
_exptl_absorpt_correction_T_max 0.773
_exptl_absorpt_correction_T_min 0.713
_exptl_absorpt_correction_type multi-scan
_exptl_absorpt_process_details '(SADABS; Bruker, 2008)'
_exptl_crystal_colour colourless
_exptl_crystal_density_diffrn 1.637
_exptl_crystal_density_method 'not measured'
_exptl_crystal_description block
_exptl_crystal_F_000 832
_exptl_crystal_size_max 0.20
_exptl_crystal_size_mid 0.18
_exptl_crystal_size_min 0.15
_refine_diff_density_max 0.423
_refine_diff_density_min -0.214
_refine_ls_extinction_method none
_refine_ls_goodness_of_fit_ref 1.026
_refine_ls_hydrogen_treatment mixed
_refine_ls_matrix_type full
_refine_ls_number_parameters 223
_refine_ls_number_reflns 4132
_refine_ls_number_restraints 4
_refine_ls_restrained_S_all 1.026
_refine_ls_R_factor_all 0.0375
_refine_ls_R_factor_gt 0.0290
_refine_ls_shift/su_max 0.009
_refine_ls_shift/su_mean 0.000
_refine_ls_structure_factor_coef Fsqd
_refine_ls_weighting_details 'calc w=1/[\s^2^(Fo^2^)+(0.0420P)^2^+0.3057P] where P=(Fo^2^+2Fc^2^)/3'
_refine_ls_weighting_scheme calc
_refine_ls_wR_factor_gt 0.0743
_refine_ls_wR_factor_ref 0.0781
_reflns_number_gt 3456
_reflns_number_total 4132
_reflns_threshold_expression I>2\s(I)
_cod_data_source_file pk2404.cif
_cod_data_source_block I
_cod_original_sg_symbol_H-M 'P 21/n'
_cod_database_code 2234746
_cod_database_fobs_code 2234746

loop_
_symmetry_equiv_pos_as_xyz
'x, y, z'
'-x+1/2, y+1/2, -z+1/2'
'-x, -y, -z'
'x-1/2, -y-1/2, z-1/2'

loop_
_atom_site_type_symbol
_atom_site_label
_atom_site_fract_x
_atom_site_fract_y
_atom_site_fract_z
_atom_site_U_iso_or_equiv
_atom_site_adp_type
_atom_site_calc_flag
_atom_site_refinement_flags
_atom_site_occupancy
_atom_site_symmetry_multiplicity
Zn Zn1 0.79801(2) 0.074400(13) 0.764996(15) 0.03098(8) Uani d . 1 1
Cl Cl1 0.74457(6) 0.17192(3) 0.89354(4) 0.04074(12) Uani d . 1 1
Cl Cl2 0.61902(6) -0.03984(4) 0.78802(4) 0.04526(13) Uani d . 1 1
N N1 1.2922(2) 0.25410(13) 0.75292(16) 0.0535(5) Uani d . 1 1
N N2 1.00732(17) 0.16076(10) 0.75046(11) 0.0322(3) Uani d . 1 1
N N3 1.01610(18) 0.01092(10) 0.85368(11) 0.0331(3) Uani d . 1 1
N N4 1.0037(3) -0.06823(12) 0.89868(16) 0.0478(5) Uani d D 1 1
H H1N4 1.076(3) -0.0850(16) 0.9461(18) 0.057 Uiso d D 1 1
H H2N4 0.909(3) -0.0860(17) 0.892(2) 0.057 Uiso d D 1 1
N N5 0.8091(3) -0.09261(13) 0.44379(15) 0.0533(5) Uani d . 1 1
N N6 0.82991(18) -0.00119(10) 0.62587(11) 0.0327(3) Uani d . 1 1
N N7 0.65102(18) 0.14165(10) 0.63190(12) 0.0330(3) Uani d . 1 1
N N8 0.5788(2) 0.22084(12) 0.64252(16) 0.0473(4) Uani d D 1 1
H H1N8 0.493(3) 0.2340(17) 0.5969(17) 0.057 Uiso d D 1 1
H H2N8 0.568(3) 0.2228(17) 0.7042(15) 0.057 Uiso d D 1 1
C C1 1.1478(3) 0.28105(15) 0.69904(19) 0.0508(5) Uani d . 1 1
H H1 1.1414 0.3328 0.6607 0.061 Uiso calc R 1 1
C C2 1.0057(2) 0.23502(12) 0.69773(16) 0.0405(4) Uani d . 1 1
H H2 0.9065 0.2567 0.6589 0.049 Uiso calc R 1 1
C C3 1.1533(2) 0.13197(12) 0.80650(14) 0.0329(4) Uani d . 1 1
C C4 1.2941(2) 0.18004(14) 0.80619(18) 0.0459(5) Uani d . 1 1
H H4 1.3939 0.1593 0.8451 0.055 Uiso calc R 1 1
C C5 1.1551(2) 0.05001(13) 0.86525(14) 0.0333(4) Uani d . 1 1
C C6 1.3119(2) 0.01689(16) 0.93253(16) 0.0478(5) Uani d . 1 1
H H6A 1.2922 -0.0376 0.9643 0.072 Uiso calc R 1 1
H H6B 1.3546 0.0600 0.9847 0.072 Uiso calc R 1 1
H H6C 1.3894 0.0070 0.8919 0.072 Uiso calc R 1 1
C C7 0.9003(3) -0.12098(14) 0.53299(17) 0.0476(5) Uani d . 1 1
H H7 0.9594 -0.1731 0.5344 0.057 Uiso calc R 1 1
C C8 0.9103(3) -0.07594(12) 0.62350(17) 0.0405(4) Uani d . 1 1
H H8 0.9752 -0.0986 0.6843 0.049 Uiso calc R 1 1
C C9 0.7363(2) 0.02954(12) 0.53650(14) 0.0321(4) Uani d . 1 1
C C10 0.7270(3) -0.01761(14) 0.44637(15) 0.0433(5) Uani d . 1 1
H H10 0.6608 0.0040 0.3854 0.052 Uiso calc R 1 1
C C11 0.6464(2) 0.11247(12) 0.54143(14) 0.0332(4) Uani d . 1 1
C C12 0.5611(3) 0.15970(16) 0.44551(17) 0.0542(6) Uani d . 1 1
H H12A 0.4486 0.1689 0.4459 0.081 Uiso calc R 1 1
H H12B 0.5671 0.1247 0.3868 0.081 Uiso calc R 1 1
H H12C 0.6128 0.2159 0.4422 0.081 Uiso calc R 1 1

loop_
_atom_site_aniso_label
_atom_site_aniso_U_11
_atom_site_aniso_U_22
_atom_site_aniso_U_33
_atom_site_aniso_U_12
_atom_site_aniso_U_13
_atom_site_aniso_U_23
Zn1 0.02815(12) 0.03323(12) 0.02997(12) -0.00097(8) 0.00402(8) 0.00062(8)
Cl1 0.0421(2) 0.0393(3) 0.0413(3) 0.00117(19) 0.01106(19) -0.00545(19)
Cl2 0.0444(3) 0.0473(3) 0.0443(3) -0.0159(2) 0.0113(2) -0.0026(2)
N1 0.0427(10) 0.0487(11) 0.0738(14) -0.0098(8) 0.0232(10) -0.0013(9)
N2 0.0295(7) 0.0318(7) 0.0353(8) -0.0001(6) 0.0078(6) -0.0032(6)
N3 0.0339(8) 0.0326(8) 0.0309(8) 0.0006(6) 0.0044(6) 0.0015(6)
N4 0.0466(11) 0.0423(10) 0.0485(11) -0.0012(8) -0.0003(9) 0.0142(8)
N5 0.0660(13) 0.0522(11) 0.0441(11) 0.0055(9) 0.0181(9) -0.0093(8)
N6 0.0328(8) 0.0319(8) 0.0326(8) 0.0006(6) 0.0064(6) 0.0008(6)
N7 0.0286(7) 0.0313(7) 0.0390(9) 0.0020(6) 0.0081(6) 0.0001(6)
N8 0.0458(10) 0.0413(10) 0.0545(11) 0.0136(8) 0.0115(9) 0.0010(8)
C1 0.0531(13) 0.0376(11) 0.0671(15) -0.0016(9) 0.0250(11) 0.0061(10)
C2 0.0400(10) 0.0351(10) 0.0466(11) 0.0033(8) 0.0110(8) 0.0030(8)
C3 0.0275(8) 0.0381(10) 0.0334(9) -0.0009(7) 0.0084(7) -0.0060(7)
C4 0.0317(10) 0.0515(12) 0.0557(13) -0.0047(9) 0.0130(9) -0.0018(10)
C5 0.0290(9) 0.0412(10) 0.0284(9) 0.0034(7) 0.0047(7) -0.0043(7)
C6 0.0331(10) 0.0616(14) 0.0448(12) 0.0089(9) 0.0018(9) 0.0065(10)
C7 0.0530(13) 0.0399(11) 0.0527(13) 0.0083(9) 0.0185(10) -0.0033(9)
C8 0.0412(11) 0.0369(10) 0.0432(11) 0.0056(8) 0.0098(9) 0.0018(8)
C9 0.0300(8) 0.0349(9) 0.0319(9) -0.0030(7) 0.0083(7) 0.0019(7)
C10 0.0498(12) 0.0462(11) 0.0330(10) 0.0011(9) 0.0079(9) -0.0016(8)
C11 0.0293(9) 0.0340(9) 0.0343(9) -0.0004(7) 0.0042(7) 0.0054(7)
C12 0.0656(15) 0.0501(13) 0.0408(12) 0.0119(11) 0.0011(10) 0.0117(9)

loop_
_atom_type_symbol
_atom_type_description
_atom_type_scat_dispersion_real
_atom_type_scat_dispersion_imag
_atom_type_scat_source
C C 0.0033 0.0016 'International Tables Vol C Tables 4.2.6.8 and 6.1.1.4'
H H 0.0000 0.0000 'International Tables Vol C Tables 4.2.6.8 and 6.1.1.4'
N N 0.0061 0.0033 'International Tables Vol C Tables 4.2.6.8 and 6.1.1.4'
Cl Cl 0.1484 0.1585 'International Tables Vol C Tables 4.2.6.8 and 6.1.1.4'
Zn Zn 0.2839 1.4301 'International Tables Vol C Tables 4.2.6.8 and 6.1.1.4'

loop_
_geom_angle_atom_site_label_1
_geom_angle_atom_site_label_2
_geom_angle_atom_site_label_3
_geom_angle
N3 Zn1 N7 154.76(6)
N3 Zn1 N2 73.96(6)
N7 Zn1 N2 87.67(5)
N3 Zn1 N6 88.53(6)
N7 Zn1 N6 73.43(6)
N2 Zn1 N6 88.17(5)
N3 Zn1 Cl2 95.08(4)
N7 Zn1 Cl2 101.28(4)
N2 Zn1 Cl2 168.11(4)
N6 Zn1 Cl2 86.94(4)
N3 Zn1 Cl1 99.25(4)
N7 Zn1 Cl1 97.78(4)
N2 Zn1 Cl1 89.67(4)
N6 Zn1 Cl1 171.02(4)
Cl2 Zn1 Cl1 96.76(2)
C1 N1 C4 116.34(18)
C2 N2 C3 117.43(16)
C2 N2 Zn1 129.32(13)
C3 N2 Zn1 113.23(12)
C5 N3 N4 121.17(16)
C5 N3 Zn1 119.41(12)
N4 N3 Zn1 119.40(13)
N3 N4 H1N4 120.3(19)
N3 N4 H2N4 114.6(18)
H1N4 N4 H2N4 120(3)
C7 N5 C10 116.23(18)
C8 N6 C9 117.76(17)
C8 N6 Zn1 128.07(13)
C9 N6 Zn1 113.55(12)
C11 N7 N8 119.22(16)
C11 N7 Zn1 119.93(12)
N8 N7 Zn1 120.38(13)
N7 N8 H1N8 117.0(17)
N7 N8 H2N8 106.8(17)
H1N8 N8 H2N8 114(2)
N1 C1 C2 122.2(2)
N1 C1 H1 118.9
C2 C1 H1 118.9
N2 C2 C1 121.55(19)
N2 C2 H2 119.2
C1 C2 H2 119.2
N2 C3 C4 119.51(18)
N2 C3 C5 117.46(16)
C4 C3 C5 123.03(17)
N1 C4 C3 122.96(19)
N1 C4 H4 118.5
C3 C4 H4 118.5
N3 C5 C3 115.63(15)
N3 C5 C6 124.36(18)
C3 C5 C6 120.01(17)
C5 C6 H6A 109.5
C5 C6 H6B 109.5
H6A C6 H6B 109.5
C5 C6 H6C 109.5
H6A C6 H6C 109.5
H6B C6 H6C 109.5
N5 C7 C8 122.3(2)
N5 C7 H7 118.9
C8 C7 H7 118.9
N6 C8 C7 121.45(19)
N6 C8 H8 119.3
C7 C8 H8 119.3
N6 C9 C10 119.67(18)
N6 C9 C11 116.67(16)
C10 C9 C11 123.65(17)
N5 C10 C9 122.61(19)
N5 C10 H10 118.7
C9 C10 H10 118.7
N7 C11 C9 115.91(15)
N7 C11 C12 123.24(18)
C9 C11 C12 120.81(18)
C11 C12 H12A 109.5
C11 C12 H12B 109.5
H12A C12 H12B 109.5
C11 C12 H12C 109.5
H12A C12 H12C 109.5
H12B C12 H12C 109.5

loop_
_geom_bond_atom_site_label_1
_geom_bond_atom_site_label_2
_geom_bond_distance
Zn1 N3 2.1568(15)
Zn1 N7 2.1637(15)
Zn1 N2 2.2408(15)
Zn1 N6 2.2600(15)
Zn1 Cl2 2.3620(5)
Zn1 Cl1 2.3934(5)
N1 C1 1.320(3)
N1 C4 1.326(3)
N2 C2 1.325(2)
N2 C3 1.349(2)
N3 C5 1.288(2)
N3 N4 1.355(2)
N4 H1N4 0.806(19)
N4 H2N4 0.827(19)
N5 C7 1.326(3)
N5 C10 1.333(3)
N6 C8 1.322(2)
N6 C9 1.348(2)
N7 C11 1.283(2)
N7 N8 1.366(2)
N8 H1N8 0.850(19)
N8 H2N8 0.857(18)
C1 C2 1.382(3)
C1 H1 0.9300
C2 H2 0.9300
C3 C4 1.392(3)
C3 C5 1.466(3)
C4 H4 0.9300
C5 C6 1.493(3)
C6 H6A 0.9600
C6 H6B 0.9600
C6 H6C 0.9600
C7 C8 1.377(3)
C7 H7 0.9300
C8 H8 0.9300
C9 C10 1.389(3)
C9 C11 1.474(3)
C10 H10 0.9300
C11 C12 1.494(3)
C12 H12A 0.9600
C12 H12B 0.9600
C12 H12C 0.9600

loop_
_geom_hbond_atom_site_label_D
_geom_hbond_atom_site_label_H
_geom_hbond_atom_site_label_A
_geom_hbond_site_symmetry_A
_geom_hbond_distance_DH
_geom_hbond_distance_HA
_geom_hbond_distance_DA
_geom_hbond_angle_DHA
N8 H2N8 Cl1 . 0.857(18) 2.73(2) 3.400(2) 137(2)
N8 H2N8 N1 1_455 0.857(18) 2.60(2) 3.165(3) 124(2)
N4 H2N4 Cl2 . 0.827(19) 2.60(2) 3.250(2) 137(2)
N4 H1N4 Cl1 3_757 0.806(19) 2.66(2) 3.4429(19) 165(2)

loop_
_geom_torsion_atom_site_label_1
_geom_torsion_atom_site_label_2
_geom_torsion_atom_site_label_3
_geom_torsion_atom_site_label_4
_geom_torsion
N3 Zn1 N2 C2 178.63(17)
N7 Zn1 N2 C2 16.15(17)
N6 Zn1 N2 C2 89.63(17)
Cl2 Zn1 N2 C2 155.39(16)
Cl1 Zn1 N2 C2 -81.65(16)
N3 Zn1 N2 C3 -3.15(12)
N7 Zn1 N2 C3 -165.63(13)
N6 Zn1 N2 C3 -92.15(13)
Cl2 Zn1 N2 C3 -26.4(3)
Cl1 Zn1 N2 C3 96.57(12)
N7 Zn1 N3 C5 50.1(2)
N2 Zn1 N3 C5 5.20(13)
N6 Zn1 N3 C5 93.72(14)
Cl2 Zn1 N3 C5 -179.49(13)
Cl1 Zn1 N3 C5 -81.77(14)
N7 Zn1 N3 N4 -131.82(16)
N2 Zn1 N3 N4 -176.68(16)
N6 Zn1 N3 N4 -88.16(15)
Cl2 Zn1 N3 N4 -1.36(15)
Cl1 Zn1 N3 N4 96.35(15)
N3 Zn1 N6 C8 23.01(17)
N7 Zn1 N6 C8 -174.88(17)
N2 Zn1 N6 C8 97.01(17)
Cl2 Zn1 N6 C8 -72.15(16)
N3 Zn1 N6 C9 -166.32(13)
N7 Zn1 N6 C9 -4.21(12)
N2 Zn1 N6 C9 -92.33(13)
Cl2 Zn1 N6 C9 98.51(12)
N3 Zn1 N7 C11 46.0(2)
N2 Zn1 N7 C11 88.76(14)
N6 Zn1 N7 C11 -0.03(14)
Cl2 Zn1 N7 C11 -83.36(14)
Cl1 Zn1 N7 C11 178.11(14)
N3 Zn1 N7 N8 -126.06(16)
N2 Zn1 N7 N8 -83.33(14)
N6 Zn1 N7 N8 -172.11(15)
Cl2 Zn1 N7 N8 104.55(14)
Cl1 Zn1 N7 N8 6.02(14)
C4 N1 C1 C2 0.0(3)
C3 N2 C2 C1 0.6(3)
Zn1 N2 C2 C1 178.73(15)
N1 C1 C2 N2 -0.3(3)
C2 N2 C3 C4 -0.5(3)
Zn1 N2 C3 C4 -178.93(14)
C2 N2 C3 C5 179.72(16)
Zn1 N2 C3 C5 1.3(2)
C1 N1 C4 C3 0.1(3)
N2 C3 C4 N1 0.1(3)
C5 C3 C4 N1 179.9(2)
N4 N3 C5 C3 175.73(17)
Zn1 N3 C5 C3 -6.2(2)
N4 N3 C5 C6 -4.0(3)
Zn1 N3 C5 C6 174.13(15)
N2 C3 C5 N3 3.1(3)
C4 C3 C5 N3 -176.72(18)
N2 C3 C5 C6 -177.23(17)
C4 C3 C5 C6 3.0(3)
C10 N5 C7 C8 0.0(3)
C9 N6 C8 C7 0.4(3)
Zn1 N6 C8 C7 170.70(15)
N5 C7 C8 N6 -0.5(3)
C8 N6 C9 C10 0.3(3)
Zn1 N6 C9 C10 -171.45(14)
C8 N6 C9 C11 179.32(17)
Zn1 N6 C9 C11 7.6(2)
C7 N5 C10 C9 0.7(3)
N6 C9 C10 N5 -0.8(3)
C11 C9 C10 N5 -179.8(2)
N8 N7 C11 C9 176.15(16)
Zn1 N7 C11 C9 4.0(2)
N8 N7 C11 C12 -1.8(3)
Zn1 N7 C11 C12 -174.00(16)
N6 C9 C11 N7 -7.9(2)
C10 C9 C11 N7 171.15(18)
N6 C9 C11 C12 170.15(18)
C10 C9 C11 C12 -10.8(3)
